data_2215462
loop_
_publ_author_name
'Liu, Hongxia'

_publ_section_title
;
 9,9-Bis(cyanoethanoic)fluorene
;
_journal_coeditor_code EZ2095
_journal_issue 10
_journal_name_full 'Acta Crystallographica Section E'
_journal_page_first o4033
_journal_page_last o4033
_journal_paper_doi 10.1107/S1600536807043772
_journal_volume 63
_journal_year 2007
_chemical_formula_iupac 'C19 H16 N2'
_chemical_formula_moiety 'C19 H16 N2'
_chemical_formula_sum 'C19 H16 N2'
_chemical_formula_weight 272.34
_chemical_name_systematic
;
9,9-Bis(cyanoethanoic)fluorene
;
_space_group_IT_number 14
_symmetry_cell_setting monoclinic
_symmetry_space_group_name_Hall '-P 2ybc'
_symmetry_space_group_name_H-M 'P 1 21/c 1'
_atom_sites_solution_hydrogens geom
_atom_sites_solution_primary direct
_atom_sites_solution_secondary difmap
_audit_creation_method SHELXL-97
_cell_angle_alpha 90.00
_cell_angle_beta 105.0870(10)
_cell_angle_gamma 90.00
_cell_formula_units_Z 8
_cell_length_a 21.8136(15)
_cell_length_b 8.9446(6)
_cell_length_c 15.9938(11)
_cell_measurement_reflns_used 8741
_cell_measurement_temperature 292(2)
_cell_measurement_theta_max 26.02
_cell_measurement_theta_min 2.47
_cell_volume 3013.1(4)
_computing_cell_refinement 'SAINT-Plus (Bruker, 2001)'
_computing_data_collection 'SMART (Bruker, 2001)'
_computing_data_reduction 'SAINT-Plus (Bruker, 2001)'
_computing_molecular_graphics 'PLATON (Spek, 2003)'
_computing_publication_material 'PLATON (Spek, 2003)'
_computing_structure_refinement 'SHELXL97 (Sheldrick, 1997)'
_computing_structure_solution 'SHELXS97 (Sheldrick, 1997)'
_diffrn_ambient_temperature 292(2)
_diffrn_measured_fraction_theta_full 0.990
_diffrn_measured_fraction_theta_max 0.990
_diffrn_measurement_device_type 'Bruker SMART 1000 CCD area detector'
_diffrn_measurement_method '\f and \w scans'
_diffrn_radiation_monochromator graphite
_diffrn_radiation_source 'fine-focus sealed tube'
_diffrn_radiation_type MoK\a
_diffrn_radiation_wavelength 0.71073
_diffrn_reflns_av_R_equivalents 0.0272
_diffrn_reflns_av_sigmaI/netI 0.0277
_diffrn_reflns_limit_h_max 27
_diffrn_reflns_limit_h_min -28
_diffrn_reflns_limit_k_max 11
_diffrn_reflns_limit_k_min -11
_diffrn_reflns_limit_l_max 20
_diffrn_reflns_limit_l_min -20
_diffrn_reflns_number 25122
_diffrn_reflns_theta_full 27.50
_diffrn_reflns_theta_max 27.50
_diffrn_reflns_theta_min 1.93
_exptl_absorpt_coefficient_mu 0.071
_exptl_absorpt_correction_type none
_exptl_crystal_colour colorless
_exptl_crystal_density_diffrn 1.201
_exptl_crystal_density_method 'not measured'
_exptl_crystal_description block
_exptl_crystal_F_000 1152
_exptl_crystal_size_max 0.30
_exptl_crystal_size_mid 0.20
_exptl_crystal_size_min 0.20
_refine_diff_density_max 0.226
_refine_diff_density_min -0.184
_refine_ls_extinction_method none
_refine_ls_goodness_of_fit_ref 1.074
_refine_ls_hydrogen_treatment constr
_refine_ls_matrix_type full
_refine_ls_number_parameters 379
_refine_ls_number_reflns 6870
_refine_ls_number_restraints 0
_refine_ls_restrained_S_all 1.074
_refine_ls_R_factor_all 0.0710
_refine_ls_R_factor_gt 0.0499
_refine_ls_shift/su_max 0.001
_refine_ls_shift/su_mean 0.000
_refine_ls_structure_factor_coef Fsqd
_refine_ls_weighting_details 'calc w=1/[\s^2^(Fo^2^)+(0.0789P)^2^+0.0936P] where P=(Fo^2^+2Fc^2^)/3'
_refine_ls_weighting_scheme calc
_refine_ls_wR_factor_gt 0.1349
_refine_ls_wR_factor_ref 0.1443
_reflns_number_gt 4957
_reflns_number_total 6870
_reflns_threshold_expression I>2\s(I)
_cod_data_source_file ez2095.cif
_cod_data_source_block I
_cod_depositor_comments
;
The following automatic conversions were performed:
'_symmetry_cell_setting' value 'Monoclinic' changed to 'monoclinic'
according to '/home/saulius/struct/CIF-dictionaries/cif_core.dic'
dictionary named 'cif_core.dic' version 2.4.1 from 2010-06-29.

Automatic conversion script
Id: cif_fix_enum 1527 2010-12-29 10:47:43Z saulius 

The following automatic conversions were performed:

'_symmetry_cell_setting' value 'Monoclinic' changed to 'monoclinic'
according to /home/saulius/struct/CIF-dictionaries/cif_core.dic
dictionary named 'cif_core.dic' version 2.4.1 from 2010-06-29.

Automatic conversion script
Id: cif_fix_values 1715 2011-07-08 13:25:40Z adriana 
;
_cod_original_cell_volume 3013.0(4)
_cod_original_sg_symbol_H-M 'P 21/c'
_cod_database_code 2215462
_cod_database_fobs_code 2215462

loop_
_symmetry_equiv_pos_as_xyz
'x, y, z'
'-x, y+1/2, -z+1/2'
'-x, -y, -z'
'x, -y-1/2, z-1/2'

loop_
_atom_site_type_symbol
_atom_site_label
_atom_site_fract_x
_atom_site_fract_y
_atom_site_fract_z
_atom_site_U_iso_or_equiv
_atom_site_adp_type
_atom_site_calc_flag
_atom_site_refinement_flags
_atom_site_occupancy
C C1 0.10546(6) 0.85273(14) 0.88581(8) 0.0444(3) Uani d . 1
C C2 0.09406(7) 0.94873(17) 0.81597(9) 0.0558(4) Uani d . 1
H H2 0.0684 0.9196 0.7624 0.067 Uiso calc R 1
C C3 0.12165(8) 1.08946(16) 0.82714(11) 0.0619(4) Uani d . 1
H H3 0.1150 1.1546 0.7803 0.074 Uiso calc R 1
C C4 0.15875(8) 1.13416(16) 0.90652(11) 0.0611(4) Uani d . 1
H H4 0.1764 1.2295 0.9127 0.073 Uiso calc R 1
C C5 0.17025(7) 1.03923(15) 0.97731(10) 0.0527(3) Uani d . 1
H H5 0.1949 1.0702 1.0311 0.063 Uiso calc R 1
C C6 0.14417(6) 0.89693(14) 0.96623(8) 0.0422(3) Uani d . 1
C C7 0.15184(6) 0.76961(15) 1.02563(8) 0.0421(3) Uani d . 1
C C8 0.18743(7) 0.75290(17) 1.11041(9) 0.0519(4) Uani d . 1
H H8 0.2094 0.8338 1.1406 0.062 Uiso calc R 1
C C9 0.18993(8) 0.61477(19) 1.14965(10) 0.0618(4) Uani d . 1
H H9 0.2138 0.6028 1.2066 0.074 Uiso calc R 1
C C10 0.15748(8) 0.49425(18) 1.10545(10) 0.0617(4) Uani d . 1
H H10 0.1603 0.4015 1.1324 0.074 Uiso calc R 1
C C11 0.12080(7) 0.51055(16) 1.02116(9) 0.0535(4) Uani d . 1
H H11 0.0987 0.4294 0.9914 0.064 Uiso calc R 1
C C12 0.11741(6) 0.64896(14) 0.98173(8) 0.0427(3) Uani d . 1
C C13 0.08048(6) 0.69481(15) 0.89097(8) 0.0457(3) Uani d . 1
C C14 0.09187(7) 0.58927(16) 0.82044(9) 0.0545(4) Uani d . 1
H H14A 0.0762 0.4905 0.8290 0.065 Uiso calc R 1
H H14B 0.0678 0.6250 0.7642 0.065 Uiso calc R 1
C C15 0.16140(8) 0.57755(18) 0.82076(10) 0.0653(4) Uani d . 1
H H15A 0.1763 0.6747 0.8075 0.078 Uiso calc R 1
H H15B 0.1861 0.5492 0.8782 0.078 Uiso calc R 1
C C16 0.17184(9) 0.46816(18) 0.75800(11) 0.0682(5) Uani d . 1
C C17 0.00818(7) 0.69765(17) 0.88239(10) 0.0575(4) Uani d . 1
H H17A -0.0134 0.7213 0.8228 0.069 Uiso calc R 1
H H17B -0.0049 0.5979 0.8941 0.069 Uiso calc R 1
C C18 -0.01448(8) 0.80746(18) 0.94118(11) 0.0640(4) Uani d . 1
H H18A 0.0033 0.9050 0.9351 0.077 Uiso calc R 1
H H18B -0.0603 0.8161 0.9208 0.077 Uiso calc R 1
C C19 0.00157(8) 0.76934(18) 1.03307(13) 0.0616(4) Uani d . 1
C C20 0.39206(6) 0.64880(14) 0.30907(8) 0.0459(3) Uani d . 1
C C21 0.40496(8) 0.54718(17) 0.25103(10) 0.0600(4) Uani d . 1
H H21 0.4339 0.5701 0.2193 0.072 Uiso calc R 1
C C22 0.37408(9) 0.41066(18) 0.24076(11) 0.0700(5) Uani d . 1
H H22 0.3820 0.3419 0.2012 0.084 Uiso calc R 1
C C23 0.33174(9) 0.37530(17) 0.28856(11) 0.0688(5) Uani d . 1
H H23 0.3117 0.2826 0.2811 0.083 Uiso calc R 1
C C24 0.31872(7) 0.47538(16) 0.34719(10) 0.0562(4) Uani d . 1
H H24 0.2906 0.4505 0.3798 0.067 Uiso calc R 1
C C25 0.34839(6) 0.61394(14) 0.35662(8) 0.0445(3) Uani d . 1
C C26 0.34160(6) 0.74440(14) 0.40902(8) 0.0427(3) Uani d . 1
C C27 0.30395(7) 0.76840(17) 0.46582(9) 0.0528(4) Uani d . 1
H H27 0.2785 0.6923 0.4779 0.063 Uiso calc R 1
C C28 0.30498(8) 0.90669(18) 0.50391(10) 0.0618(4) Uani d . 1
H H28 0.2803 0.9234 0.5425 0.074 Uiso calc R 1
C C29 0.34202(8) 1.02088(18) 0.48574(10) 0.0614(4) Uani d . 1
H H29 0.3412 1.1143 0.5110 0.074 Uiso calc R 1
C C30 0.38051(7) 0.99751(16) 0.43000(9) 0.0518(3) Uani d . 1
H H30 0.4056 1.0744 0.4178 0.062 Uiso calc R 1
C C31 0.38089(6) 0.85826(14) 0.39313(8) 0.0417(3) Uani d . 1
C C32 0.42012(6) 0.80382(14) 0.33293(8) 0.0438(3) Uani d . 1
C C33 0.41473(7) 0.90703(16) 0.25476(8) 0.0498(3) Uani d . 1
H H33A 0.4300 1.0058 0.2752 0.060 Uiso calc R 1
H H33B 0.4418 0.8691 0.2201 0.060 Uiso calc R 1
C C34 0.34714(8) 0.91985(18) 0.19820(10) 0.0633(4) Uani d . 1
H H34A 0.3327 0.8224 0.1745 0.076 Uiso calc R 1
H H34B 0.3195 0.9524 0.2334 0.076 Uiso calc R 1
C C35 0.34275(8) 1.02567(18) 0.12727(10) 0.0611(4) Uani d . 1
C C36 0.49145(7) 0.79347(17) 0.38082(9) 0.0531(4) Uani d . 1
H H36A 0.5146 0.7637 0.3394 0.064 Uiso calc R 1
H H36B 0.5061 0.8925 0.4014 0.064 Uiso calc R 1
C C37 0.50846(8) 0.68589(18) 0.45729(10) 0.0610(4) Uani d . 1
H H37A 0.4876 0.5911 0.4391 0.073 Uiso calc R 1
H H37B 0.5539 0.6682 0.4717 0.073 Uiso calc R 1
C C38 0.49164(8) 0.73456(18) 0.53538(11) 0.0591(4) Uani d . 1
N N1 0.17890(10) 0.38247(17) 0.70915(11) 0.0961(6) Uani d . 1
N N2 0.01173(8) 0.7400(2) 1.10417(11) 0.0851(5) Uani d . 1
N N3 0.34077(8) 1.10905(17) 0.07340(10) 0.0861(5) Uani d . 1
N N4 0.48175(8) 0.7716(2) 0.59840(10) 0.0837(5) Uani d . 1

loop_
_atom_site_aniso_label
_atom_site_aniso_U_11
_atom_site_aniso_U_22
_atom_site_aniso_U_33
_atom_site_aniso_U_12
_atom_site_aniso_U_13
_atom_site_aniso_U_23
C1 0.0488(7) 0.0424(7) 0.0418(7) 0.0001(6) 0.0114(6) -0.0013(5)
C2 0.0652(9) 0.0544(8) 0.0462(8) 0.0005(7) 0.0117(7) 0.0062(7)
C3 0.0733(10) 0.0494(9) 0.0656(10) 0.0047(7) 0.0225(8) 0.0159(7)
C4 0.0661(10) 0.0382(7) 0.0829(11) -0.0031(7) 0.0268(9) 0.0019(7)
C5 0.0531(8) 0.0453(7) 0.0598(9) -0.0025(6) 0.0148(7) -0.0100(7)
C6 0.0422(7) 0.0409(7) 0.0443(7) 0.0015(5) 0.0129(6) -0.0037(5)
C7 0.0416(7) 0.0478(7) 0.0381(7) 0.0022(5) 0.0127(5) -0.0031(5)
C8 0.0506(8) 0.0635(9) 0.0403(7) 0.0030(6) 0.0096(6) -0.0074(6)
C9 0.0636(10) 0.0813(11) 0.0401(8) 0.0139(8) 0.0128(7) 0.0112(8)
C10 0.0743(11) 0.0608(10) 0.0548(9) 0.0086(8) 0.0254(8) 0.0185(7)
C11 0.0638(9) 0.0482(8) 0.0514(8) -0.0047(6) 0.0204(7) 0.0040(6)
C12 0.0476(7) 0.0439(7) 0.0383(7) -0.0009(5) 0.0142(6) -0.0005(5)
C13 0.0540(8) 0.0434(7) 0.0377(7) -0.0051(6) 0.0085(6) -0.0006(6)
C14 0.0730(10) 0.0485(8) 0.0391(7) -0.0085(7) 0.0095(7) -0.0062(6)
C15 0.0850(12) 0.0583(9) 0.0591(9) -0.0107(8) 0.0305(8) -0.0138(7)
C16 0.1051(14) 0.0473(9) 0.0627(10) -0.0049(8) 0.0404(9) 0.0014(8)
C17 0.0541(9) 0.0593(9) 0.0534(9) -0.0091(7) 0.0040(7) 0.0003(7)
C18 0.0543(9) 0.0594(9) 0.0796(11) 0.0019(7) 0.0198(8) 0.0046(8)
C19 0.0565(9) 0.0592(9) 0.0715(11) -0.0036(7) 0.0210(8) -0.0110(8)
C20 0.0549(8) 0.0430(7) 0.0421(7) -0.0035(6) 0.0167(6) -0.0005(5)
C21 0.0746(10) 0.0540(9) 0.0576(9) -0.0035(7) 0.0286(8) -0.0078(7)
C22 0.0929(13) 0.0495(9) 0.0707(11) -0.0038(8) 0.0266(10) -0.0165(8)
C23 0.0838(12) 0.0426(8) 0.0772(11) -0.0130(8) 0.0161(9) -0.0052(8)
C24 0.0616(9) 0.0486(8) 0.0595(9) -0.0109(7) 0.0177(7) 0.0059(7)
C25 0.0490(8) 0.0433(7) 0.0411(7) -0.0039(6) 0.0113(6) 0.0035(6)
C26 0.0424(7) 0.0477(7) 0.0383(7) -0.0016(5) 0.0114(5) 0.0033(5)
C27 0.0498(8) 0.0609(9) 0.0526(8) -0.0031(6) 0.0222(7) 0.0041(7)
C28 0.0611(9) 0.0763(11) 0.0560(9) 0.0051(8) 0.0294(7) -0.0060(8)
C29 0.0693(10) 0.0603(9) 0.0584(9) 0.0021(8) 0.0232(8) -0.0154(7)
C30 0.0587(8) 0.0479(8) 0.0516(8) -0.0068(6) 0.0191(7) -0.0072(6)
C31 0.0438(7) 0.0452(7) 0.0370(6) -0.0032(5) 0.0123(5) -0.0006(5)
C32 0.0508(8) 0.0435(7) 0.0416(7) -0.0061(6) 0.0201(6) -0.0027(5)
C33 0.0579(8) 0.0508(8) 0.0447(7) -0.0110(6) 0.0209(6) -0.0004(6)
C34 0.0679(10) 0.0646(10) 0.0552(9) -0.0160(8) 0.0123(8) 0.0081(7)
C35 0.0741(11) 0.0527(9) 0.0516(9) -0.0127(7) 0.0078(8) 0.0003(7)
C36 0.0515(8) 0.0586(8) 0.0545(8) -0.0052(7) 0.0232(7) -0.0010(7)
C37 0.0597(9) 0.0594(9) 0.0627(9) 0.0065(7) 0.0138(7) 0.0017(8)
C38 0.0607(9) 0.0605(9) 0.0554(9) -0.0049(7) 0.0142(8) 0.0115(7)
N1 0.1630(18) 0.0570(9) 0.0876(11) 0.0009(10) 0.0670(12) -0.0096(8)
N2 0.0834(11) 0.1038(13) 0.0725(11) 0.0041(9) 0.0282(9) -0.0134(9)
N3 0.1111(13) 0.0705(10) 0.0674(10) -0.0158(9) 0.0067(9) 0.0162(8)
N4 0.0923(11) 0.1028(12) 0.0607(9) 0.0005(9) 0.0280(8) 0.0120(8)

loop_
_atom_type_symbol
_atom_type_description
_atom_type_scat_dispersion_real
_atom_type_scat_dispersion_imag
_atom_type_scat_source
C C 0.0033 0.0016 'International Tables Vol C Tables 4.2.6.8 and 6.1.1.4'
H H 0.0000 0.0000 'International Tables Vol C Tables 4.2.6.8 and 6.1.1.4'
N N 0.0061 0.0033 'International Tables Vol C Tables 4.2.6.8 and 6.1.1.4'

loop_
_geom_angle_atom_site_label_1
_geom_angle_atom_site_label_2
_geom_angle_atom_site_label_3
_geom_angle
C2 C1 C6 120.46(12)
C2 C1 C13 128.99(12)
C6 C1 C13 110.54(11)
C1 C2 C3 118.69(14)
C1 C2 H2 120.7
C3 C2 H2 120.7
C4 C3 C2 120.95(14)
C4 C3 H3 119.5
C2 C3 H3 119.5
C3 C4 C5 120.95(14)
C3 C4 H4 119.5
C5 C4 H4 119.5
C4 C5 C6 118.51(14)
C4 C5 H5 120.7
C6 C5 H5 120.7
C5 C6 C1 120.41(12)
C5 C6 C7 131.07(12)
C1 C6 C7 108.44(11)
C8 C7 C12 120.05(13)
C8 C7 C6 131.28(13)
C12 C7 C6 108.61(11)
C9 C8 C7 119.19(14)
C9 C8 H8 120.4
C7 C8 H8 120.4
C10 C9 C8 120.82(14)
C10 C9 H9 119.6
C8 C9 H9 119.6
C9 C10 C11 120.40(14)
C9 C10 H10 119.8
C11 C10 H10 119.8
C12 C11 C10 119.15(14)
C12 C11 H11 120.4
C10 C11 H11 120.4
C11 C12 C7 120.33(12)
C11 C12 C13 128.95(12)
C7 C12 C13 110.71(11)
C12 C13 C1 101.15(10)
C12 C13 C14 112.78(11)
C1 C13 C14 113.60(11)
C12 C13 C17 111.31(11)
C1 C13 C17 110.52(11)
C14 C13 C17 107.47(11)
C15 C14 C13 113.03(12)
C15 C14 H14A 109.0
C13 C14 H14A 109.0
C15 C14 H14B 109.0
C13 C14 H14B 109.0
H14A C14 H14B 107.8
C16 C15 C14 112.20(14)
C16 C15 H15A 109.2
C14 C15 H15A 109.2
C16 C15 H15B 109.2
C14 C15 H15B 109.2
H15A C15 H15B 107.9
N1 C16 C15 178.8(2)
C18 C17 C13 116.19(12)
C18 C17 H17A 108.2
C13 C17 H17A 108.2
C18 C17 H17B 108.2
C13 C17 H17B 108.2
H17A C17 H17B 107.4
C19 C18 C17 115.99(13)
C19 C18 H18A 108.3
C17 C18 H18A 108.3
C19 C18 H18B 108.3
C17 C18 H18B 108.3
H18A C18 H18B 107.4
N2 C19 C18 177.50(18)
C21 C20 C25 120.37(12)
C21 C20 C32 128.99(12)
C25 C20 C32 110.64(11)
C20 C21 C22 118.90(14)
C20 C21 H21 120.6
C22 C21 H21 120.6
C23 C22 C21 120.78(15)
C23 C22 H22 119.6
C21 C22 H22 119.6
C24 C23 C22 120.93(14)
C24 C23 H23 119.5
C22 C23 H23 119.5
C23 C24 C25 118.75(14)
C23 C24 H24 120.6
C25 C24 H24 120.6
C24 C25 C20 120.25(13)
C24 C25 C26 131.22(12)
C20 C25 C26 108.50(11)
C27 C26 C31 120.07(12)
C27 C26 C25 131.35(12)
C31 C26 C25 108.56(11)
C28 C27 C26 118.91(13)
C28 C27 H27 120.5
C26 C27 H27 120.5
C27 C28 C29 121.00(13)
C27 C28 H28 119.5
C29 C28 H28 119.5
C28 C29 C30 120.56(14)
C28 C29 H29 119.7
C30 C29 H29 119.7
C31 C30 C29 118.80(13)
C31 C30 H30 120.6
C29 C30 H30 120.6
C30 C31 C26 120.59(12)
C30 C31 C32 128.69(12)
C26 C31 C32 110.72(11)
C20 C32 C31 101.18(10)
C20 C32 C33 113.77(11)
C31 C32 C33 112.70(11)
C20 C32 C36 110.86(11)
C31 C32 C36 111.33(10)
C33 C32 C36 107.05(10)
C34 C33 C32 112.78(11)
C34 C33 H33A 109.0
C32 C33 H33A 109.0
C34 C33 H33B 109.0
C32 C33 H33B 109.0
H33A C33 H33B 107.8
C35 C34 C33 111.60(13)
C35 C34 H34A 109.3
C33 C34 H34A 109.3
C35 C34 H34B 109.3
C33 C34 H34B 109.3
H34A C34 H34B 108.0
N3 C35 C34 178.30(18)
C37 C36 C32 115.99(12)
C37 C36 H36A 108.3
C32 C36 H36A 108.3
C37 C36 H36B 108.3
C32 C36 H36B 108.3
H36A C36 H36B 107.4
C38 C37 C36 115.86(13)
C38 C37 H37A 108.3
C36 C37 H37A 108.3
C38 C37 H37B 108.3
C36 C37 H37B 108.3
H37A C37 H37B 107.4
N4 C38 C37 176.46(18)

loop_
_geom_bond_atom_site_label_1
_geom_bond_atom_site_label_2
_geom_bond_distance
C1 C2 1.3793(18)
C1 C6 1.3993(18)
C1 C13 1.5239(18)
C2 C3 1.387(2)
C2 H2 0.9300
C3 C4 1.375(2)
C3 H3 0.9300
C4 C5 1.385(2)
C4 H4 0.9300
C5 C6 1.3867(18)
C5 H5 0.9300
C6 C7 1.4645(18)
C7 C8 1.3840(19)
C7 C12 1.3954(18)
C8 C9 1.380(2)
C8 H8 0.9300
C9 C10 1.379(2)
C9 H9 0.9300
C10 C11 1.385(2)
C10 H10 0.9300
C11 C12 1.3826(18)
C11 H11 0.9300
C12 C13 1.5216(18)
C13 C14 1.5400(18)
C13 C17 1.547(2)
C14 C15 1.519(2)
C14 H14A 0.9700
C14 H14B 0.9700
C15 C16 1.462(2)
C15 H15A 0.9700
C15 H15B 0.9700
C16 N1 1.133(2)
C17 C18 1.528(2)
C17 H17A 0.9700
C17 H17B 0.9700
C18 C19 1.460(3)
C18 H18A 0.9700
C18 H18B 0.9700
C19 N2 1.131(2)
C20 C21 1.3795(19)
C20 C25 1.4001(18)
C20 C32 1.5236(18)
C21 C22 1.383(2)
C21 H21 0.9300
C22 C23 1.380(2)
C22 H22 0.9300
C23 C24 1.378(2)
C23 H23 0.9300
C24 C25 1.3881(18)
C24 H24 0.9300
C25 C26 1.4665(18)
C26 C27 1.3908(19)
C26 C31 1.3962(17)
C27 C28 1.376(2)
C27 H27 0.9300
C28 C29 1.379(2)
C28 H28 0.9300
C29 C30 1.390(2)
C29 H29 0.9300
C30 C31 1.3789(18)
C30 H30 0.9300
C31 C32 1.5250(17)
C32 C33 1.5339(18)
C32 C36 1.548(2)
C33 C34 1.520(2)
C33 H33A 0.9700
C33 H33B 0.9700
C34 C35 1.461(2)
C34 H34A 0.9700
C34 H34B 0.9700
C35 N3 1.1318(19)
C36 C37 1.524(2)
C36 H36A 0.9700
C36 H36B 0.9700
C37 C38 1.457(2)
C37 H37A 0.9700
C37 H37B 0.9700
C38 N4 1.134(2)

loop_
_geom_torsion_atom_site_label_1
_geom_torsion_atom_site_label_2
_geom_torsion_atom_site_label_3
_geom_torsion_atom_site_label_4
_geom_torsion
C6 C1 C2 C3 0.0(2)
C13 C1 C2 C3 179.12(14)
C1 C2 C3 C4 -1.2(2)
C2 C3 C4 C5 0.8(2)
C3 C4 C5 C6 0.8(2)
C4 C5 C6 C1 -2.0(2)
C4 C5 C6 C7 174.43(13)
C2 C1 C6 C5 1.7(2)
C13 C1 C6 C5 -177.64(12)
C2 C1 C6 C7 -175.53(12)
C13 C1 C6 C7 5.17(14)
C5 C6 C7 C8 -0.1(2)
C1 C6 C7 C8 176.64(13)
C5 C6 C7 C12 -177.37(13)
C1 C6 C7 C12 -0.59(14)
C12 C7 C8 C9 2.0(2)
C6 C7 C8 C9 -174.93(13)
C7 C8 C9 C10 0.0(2)
C8 C9 C10 C11 -1.2(2)
C9 C10 C11 C12 0.4(2)
C10 C11 C12 C7 1.6(2)
C10 C11 C12 C13 -179.60(13)
C8 C7 C12 C11 -2.85(19)
C6 C7 C12 C11 174.74(12)
C8 C7 C12 C13 178.17(11)
C6 C7 C12 C13 -4.23(14)
C11 C12 C13 C1 -172.01(14)
C7 C12 C13 C1 6.85(14)
C11 C12 C13 C14 -50.32(19)
C7 C12 C13 C14 128.55(12)
C11 C12 C13 C17 70.57(18)
C7 C12 C13 C17 -110.57(13)
C2 C1 C13 C12 173.57(14)
C6 C1 C13 C12 -7.21(14)
C2 C1 C13 C14 52.44(19)
C6 C1 C13 C14 -128.33(12)
C2 C1 C13 C17 -68.44(18)
C6 C1 C13 C17 110.78(12)
C12 C13 C14 C15 -57.68(16)
C1 C13 C14 C15 56.68(16)
C17 C13 C14 C15 179.27(13)
C13 C14 C15 C16 175.51(12)
C14 C15 C16 N1 -12(10)
C12 C13 C17 C18 61.54(16)
C1 C13 C17 C18 -50.04(16)
C14 C13 C17 C18 -174.51(12)
C13 C17 C18 C19 -71.32(18)
C17 C18 C19 N2 -124(4)
C25 C20 C21 C22 0.0(2)
C32 C20 C21 C22 178.98(15)
C20 C21 C22 C23 -0.9(3)
C21 C22 C23 C24 0.5(3)
C22 C23 C24 C25 0.9(2)
C23 C24 C25 C20 -1.8(2)
C23 C24 C25 C26 176.13(15)
C21 C20 C25 C24 1.5(2)
C32 C20 C25 C24 -177.74(12)
C21 C20 C25 C26 -176.94(13)
C32 C20 C25 C26 3.86(15)
C24 C25 C26 C27 0.8(2)
C20 C25 C26 C27 178.93(14)
C24 C25 C26 C31 -177.97(14)
C20 C25 C26 C31 0.19(15)
C31 C26 C27 C28 1.7(2)
C25 C26 C27 C28 -176.97(14)
C26 C27 C28 C29 0.7(2)
C27 C28 C29 C30 -1.6(3)
C28 C29 C30 C31 0.1(2)
C29 C30 C31 C26 2.3(2)
C29 C30 C31 C32 -177.87(13)
C27 C26 C31 C30 -3.2(2)
C25 C26 C31 C30 175.70(12)
C27 C26 C31 C32 176.92(12)
C25 C26 C31 C32 -4.16(14)
C21 C20 C32 C31 174.96(15)
C25 C20 C32 C31 -5.94(14)
C21 C20 C32 C33 53.8(2)
C25 C20 C32 C33 -127.05(12)
C21 C20 C32 C36 -66.87(18)
C25 C20 C32 C36 112.24(12)
C30 C31 C32 C20 -173.79(14)
C26 C31 C32 C20 6.06(14)
C30 C31 C32 C33 -51.92(18)
C26 C31 C32 C33 127.93(12)
C30 C31 C32 C36 68.38(18)
C26 C31 C32 C36 -111.77(12)
C20 C32 C33 C34 53.61(16)
C31 C32 C33 C34 -60.84(15)
C36 C32 C33 C34 176.43(12)
C32 C33 C34 C35 176.56(12)
C33 C34 C35 N3 -17(7)
C20 C32 C36 C37 -50.74(15)
C31 C32 C36 C37 61.07(15)
C33 C32 C36 C37 -175.35(12)
C32 C36 C37 C38 -73.49(18)
C36 C37 C38 N4 -123(3)

loop_
_cod_related_entry_id
_cod_related_entry_database
_cod_related_entry_code
1 ChemSpider 19285
